data_4026417
loop_
_publ_author_name
'Benjamin E. Moulton'
'Adrian C. Whitwood'
'Anne K. Duhme-Klair'
'Jason M. Lynam'
'Ian J. S. Fairlamb'

_publ_section_title
;
 Regiochemistry in Cobalt-Mediated Intermolecular Pauson-Khand Reactions
 of Unsymmetrical Internal Heteroaromatic Alkynes with Norbornene
;
_journal_name_full 'Journal of Organic Chemistry'
_journal_page_first 5320
_journal_page_last 5334
_journal_paper_doi 10.1021/jo200664m
_journal_volume 76
_journal_year 2011
_chemical_absolute_configuration ad
_chemical_formula_moiety 'C20 H18 O S'
_chemical_formula_sum 'C20 H18 O S'
_chemical_formula_weight 306.40
_chemical_name_systematic
; 
 ? 
;
_space_group_IT_number 4
_symmetry_cell_setting monoclinic
_symmetry_space_group_name_Hall 'P 2yb'
_symmetry_space_group_name_H-M 'P 1 21 1'
_atom_sites_solution_hydrogens geom
_atom_sites_solution_primary direct
_atom_sites_solution_secondary difmap
_audit_creation_method SHELXL-97
_cell_angle_alpha 90.00
_cell_angle_beta 115.0650(10)
_cell_angle_gamma 90.00
_cell_formula_units_Z 2
_cell_length_a 9.0201(5)
_cell_length_b 9.6539(6)
_cell_length_c 9.7094(6)
_cell_measurement_reflns_used 5539
_cell_measurement_temperature 110(2)
_cell_measurement_theta_max 28.25
_cell_measurement_theta_min 2.32
_cell_volume 765.86(8)
_computing_cell_refinement 'Bruker SMART'
_computing_data_collection 'Bruker SMART'
_computing_data_reduction 'Bruker SAINT'
_computing_molecular_graphics 'Bruker SHELXTL'
_computing_publication_material 'Bruker SHELXTL'
_computing_structure_refinement 'SHELXL-97 (Sheldrick, 1997)'
_computing_structure_solution 'SHELXS-97 (Sheldrick, 1997)'
_diffrn_ambient_temperature 110(2)
_diffrn_measured_fraction_theta_full 0.998
_diffrn_measured_fraction_theta_max 0.998
_diffrn_measurement_device_type 'CCD area detector'
_diffrn_measurement_method 'phi and omega scans'
_diffrn_radiation_monochromator graphite
_diffrn_radiation_source 'fine-focus sealed tube'
_diffrn_radiation_type MoK\a
_diffrn_radiation_wavelength 0.71073
_diffrn_reflns_av_R_equivalents 0.0181
_diffrn_reflns_av_sigmaI/netI 0.0266
_diffrn_reflns_limit_h_max 12
_diffrn_reflns_limit_h_min -12
_diffrn_reflns_limit_k_max 12
_diffrn_reflns_limit_k_min -12
_diffrn_reflns_limit_l_max 12
_diffrn_reflns_limit_l_min -12
_diffrn_reflns_number 7907
_diffrn_reflns_theta_full 28.28
_diffrn_reflns_theta_max 28.28
_diffrn_reflns_theta_min 2.32
_exptl_absorpt_coefficient_mu 0.210
_exptl_absorpt_correction_T_max 0.960
_exptl_absorpt_correction_T_min 0.879
_exptl_absorpt_correction_type multi-scan
_exptl_absorpt_process_details 'SADABS v2.03; (Sheldrick)'
_exptl_crystal_colour clear
_exptl_crystal_density_diffrn 1.329
_exptl_crystal_description block
_exptl_crystal_F_000 324
_exptl_crystal_size_max 0.28
_exptl_crystal_size_mid 0.26
_exptl_crystal_size_min 0.20
_refine_diff_density_max 0.296
_refine_diff_density_min -0.163
_refine_diff_density_rms 0.047
_refine_ls_abs_structure_details 'Flack H D (1983), Acta Cryst. A39, 876-881'
_refine_ls_abs_structure_Flack 0.03(5)
_refine_ls_extinction_method none
_refine_ls_goodness_of_fit_ref 1.054
_refine_ls_hydrogen_treatment mixed
_refine_ls_matrix_type full
_refine_ls_number_parameters 271
_refine_ls_number_reflns 3713
_refine_ls_number_restraints 1
_refine_ls_restrained_S_all 1.054
_refine_ls_R_factor_all 0.0302
_refine_ls_R_factor_gt 0.0296
_refine_ls_shift/su_max 0.001
_refine_ls_shift/su_mean 0.000
_refine_ls_structure_factor_coef Fsqd
_refine_ls_weighting_details 'calc w=1/[\s^2^(Fo^2^)+(0.0501P)^2^+0.0782P] where P=(Fo^2^+2Fc^2^)/3'
_refine_ls_weighting_scheme calc
_refine_ls_wR_factor_gt 0.0760
_refine_ls_wR_factor_ref 0.0765
_reflns_number_gt 3636
_reflns_number_total 3713
_reflns_threshold_expression >2sigma(I)
_cod_data_source_file jo200664m_si_002.cif
_cod_data_source_block ijf0722m
_cod_database_code 4026417

loop_
_symmetry_equiv_pos_as_xyz
'x, y, z'
'-x, y+1/2, -z'

loop_
_atom_site_label
_atom_site_type_symbol
_atom_site_fract_x
_atom_site_fract_y
_atom_site_fract_z
_atom_site_U_iso_or_equiv
_atom_site_adp_type
_atom_site_occupancy
_atom_site_symmetry_multiplicity
_atom_site_calc_flag
C1 C -0.02635(15) 0.45525(18) 0.90046(14) 0.0224(2) Uani 1 1 d
C2 C 0.05970(15) 0.55579(13) 0.86559(13) 0.0174(2) Uani 1 1 d
C3 C 0.16653(16) 0.63092(14) 0.99899(15) 0.0200(2) Uani 1 1 d
C4 C 0.15550(16) 0.58686(15) 1.12732(15) 0.0233(3) Uani 1 1 d
C5 C 0.03790(15) 0.58497(12) 0.70974(13) 0.0165(2) Uani 1 1 d
C6 C 0.15198(15) 0.63291(13) 0.66552(14) 0.0169(2) Uani 1 1 d
C7 C 0.32872(15) 0.65461(13) 0.76005(14) 0.0178(2) Uani 1 1 d
C8 C 0.40404(17) 0.78020(14) 0.75520(16) 0.0217(3) Uani 1 1 d
C9 C 0.56924(18) 0.80102(16) 0.84821(18) 0.0264(3) Uani 1 1 d
C10 C 0.66243(17) 0.69655(17) 0.94404(16) 0.0252(3) Uani 1 1 d
C11 C 0.58937(16) 0.57036(15) 0.94780(15) 0.0235(3) Uani 1 1 d
C12 C 0.42344(16) 0.54995(14) 0.85704(15) 0.0202(2) Uani 1 1 d
C13 C -0.13016(15) 0.56993(13) 0.57859(14) 0.0169(2) Uani 1 1 d
C14 C -0.25720(16) 0.67518(14) 0.58558(15) 0.0204(2) Uani 1 1 d
C15 C -0.42405(17) 0.63932(16) 0.45390(16) 0.0247(3) Uani 1 1 d
C16 C -0.40129(16) 0.68583(16) 0.30964(15) 0.0242(3) Uani 1 1 d
C17 C -0.22431(16) 0.74241(14) 0.37686(15) 0.0211(3) Uani 1 1 d
C18 C -0.10569(16) 0.61834(13) 0.43726(14) 0.0180(2) Uani 1 1 d
C19 C 0.07345(16) 0.66136(12) 0.49928(14) 0.0184(2) Uani 1 1 d
C20 C -0.21122(17) 0.80886(14) 0.52572(15) 0.0223(3) Uani 1 1 d
H1 H -0.103(3) 0.394(2) 0.834(2) 0.037(5) Uiso 1 1 d
H3 H 0.231(3) 0.696(2) 0.997(2) 0.036(5) Uiso 1 1 d
H4 H 0.208(3) 0.621(2) 1.224(2) 0.035(5) Uiso 1 1 d
H8 H 0.341(2) 0.8506(19) 0.693(2) 0.018(4) Uiso 1 1 d
H9 H 0.622(2) 0.895(2) 0.847(2) 0.030(5) Uiso 1 1 d
H10 H 0.776(2) 0.7075(19) 1.009(2) 0.022(4) Uiso 1 1 d
H11 H 0.654(2) 0.491(2) 1.010(2) 0.031(5) Uiso 1 1 d
H12 H 0.3775(19) 0.465(2) 0.8646(17) 0.018(4) Uiso 1 1 d
H13 H -0.172(2) 0.4783(19) 0.5712(18) 0.020(4) Uiso 1 1 d
H14 H -0.256(3) 0.678(2) 0.683(2) 0.038(5) Uiso 1 1 d
H17 H -0.1962(19) 0.7966(17) 0.3119(18) 0.010(3) Uiso 1 1 d
H18 H -0.120(2) 0.551(2) 0.364(2) 0.024(4) Uiso 1 1 d
H15A H -0.446(2) 0.540(2) 0.455(2) 0.027(4) Uiso 1 1 d
H16A H -0.413(2) 0.614(2) 0.239(2) 0.021(4) Uiso 1 1 d
H20A H -0.101(2) 0.840(2) 0.592(2) 0.023(4) Uiso 1 1 d
H15B H -0.512(2) 0.685(2) 0.467(2) 0.028(5) Uiso 1 1 d
H16B H -0.479(3) 0.753(2) 0.257(2) 0.035(5) Uiso 1 1 d
H20B H -0.284(2) 0.8785(17) 0.5084(19) 0.014(4) Uiso 1 1 d
O1 O 0.13953(13) 0.71250(11) 0.42472(11) 0.0243(2) Uani 1 1 d
S1 S 0.02071(4) 0.45099(4) 1.09042(4) 0.02605(9) Uani 1 1 d

loop_
_atom_site_aniso_label
_atom_site_aniso_U_11
_atom_site_aniso_U_22
_atom_site_aniso_U_33
_atom_site_aniso_U_23
_atom_site_aniso_U_13
_atom_site_aniso_U_12
C1 0.0193(5) 0.0281(6) 0.0181(5) 0.0055(5) 0.0062(4) -0.0004(5)
C2 0.0160(5) 0.0196(6) 0.0148(5) 0.0015(4) 0.0049(4) 0.0016(4)
C3 0.0209(6) 0.0200(5) 0.0183(6) -0.0015(5) 0.0075(5) 0.0009(5)
C4 0.0214(6) 0.0284(6) 0.0171(6) -0.0011(5) 0.0054(5) 0.0063(5)
C5 0.0191(5) 0.0145(5) 0.0147(5) -0.0004(4) 0.0059(4) 0.0014(4)
C6 0.0187(5) 0.0148(5) 0.0165(5) -0.0001(4) 0.0068(5) 0.0018(4)
C7 0.0175(6) 0.0196(6) 0.0171(5) -0.0024(4) 0.0081(5) -0.0011(4)
C8 0.0234(6) 0.0181(6) 0.0248(6) -0.0004(5) 0.0112(5) -0.0012(5)
C9 0.0243(6) 0.0240(6) 0.0346(8) -0.0052(6) 0.0162(6) -0.0063(5)
C10 0.0191(6) 0.0316(7) 0.0252(6) -0.0071(5) 0.0097(5) -0.0055(5)
C11 0.0199(6) 0.0270(7) 0.0227(6) 0.0000(5) 0.0081(5) 0.0013(5)
C12 0.0200(6) 0.0198(6) 0.0205(6) -0.0013(5) 0.0083(5) -0.0015(5)
C13 0.0169(5) 0.0173(5) 0.0149(5) -0.0005(4) 0.0052(4) -0.0013(4)
C14 0.0179(6) 0.0256(6) 0.0164(5) -0.0015(5) 0.0061(5) 0.0020(5)
C15 0.0186(6) 0.0313(7) 0.0206(6) 0.0006(5) 0.0048(5) -0.0001(5)
C16 0.0200(6) 0.0281(7) 0.0176(6) 0.0020(5) 0.0013(5) 0.0003(5)
C17 0.0219(6) 0.0205(6) 0.0174(5) 0.0021(5) 0.0050(5) 0.0001(5)
C18 0.0219(6) 0.0172(5) 0.0136(5) -0.0026(4) 0.0061(5) -0.0002(4)
C19 0.0215(6) 0.0169(5) 0.0174(5) -0.0022(4) 0.0088(5) 0.0019(4)
C20 0.0221(6) 0.0191(6) 0.0222(6) -0.0024(5) 0.0059(5) 0.0030(5)
O1 0.0295(5) 0.0275(5) 0.0201(4) 0.0011(4) 0.0144(4) -0.0004(4)
S1 0.02160(15) 0.03757(18) 0.01950(15) 0.01004(14) 0.00920(11) 0.00325(14)

loop_
_atom_type_symbol
_atom_type_description
_atom_type_scat_dispersion_real
_atom_type_scat_dispersion_imag
_atom_type_scat_source
C C 0.0033 0.0016 'International Tables Vol C Tables 4.2.6.8 and 6.1.1.4'
H H 0.0000 0.0000 'International Tables Vol C Tables 4.2.6.8 and 6.1.1.4'
O O 0.0106 0.0060 'International Tables Vol C Tables 4.2.6.8 and 6.1.1.4'
S S 0.1246 0.1234 'International Tables Vol C Tables 4.2.6.8 and 6.1.1.4'

loop_
_geom_angle_atom_site_label_1
_geom_angle_atom_site_label_2
_geom_angle_atom_site_label_3
_geom_angle
C2 C1 S1 112.06(11)
C2 C1 H1 127.4(13)
S1 C1 H1 120.5(13)
C1 C2 C3 111.55(11)
C1 C2 C5 123.19(11)
C3 C2 C5 125.21(12)
C4 C3 C2 112.69(13)
C4 C3 H3 124.1(14)
C2 C3 H3 123.2(14)
C3 C4 S1 111.56(11)
C3 C4 H4 128.3(14)
S1 C4 H4 120.2(14)
C6 C5 C2 127.21(11)
C6 C5 C13 112.94(10)
C2 C5 C13 119.75(11)
C5 C6 C7 128.02(12)
C5 C6 C19 109.31(11)
C7 C6 C19 122.66(11)
C12 C7 C8 118.78(12)
C12 C7 C6 120.39(12)
C8 C7 C6 120.83(11)
C9 C8 C7 120.31(13)
C9 C8 H8 120.5(11)
C7 C8 H8 119.1(11)
C10 C9 C8 120.53(13)
C10 C9 H9 119.7(11)
C8 C9 H9 119.8(11)
C9 C10 C11 119.61(13)
C9 C10 H10 122.6(11)
C11 C10 H10 117.8(11)
C12 C11 C10 120.07(13)
C12 C11 H11 118.1(12)
C10 C11 H11 121.8(11)
C11 C12 C7 120.68(13)
C11 C12 H12 117.8(10)
C7 C12 H12 121.5(10)
C5 C13 C18 104.33(10)
C5 C13 C14 113.17(10)
C18 C13 C14 103.03(10)
C5 C13 H13 112.0(10)
C18 C13 H13 114.4(10)
C14 C13 H13 109.6(10)
C20 C14 C15 101.46(11)
C20 C14 C13 102.10(10)
C15 C14 C13 107.16(11)
C20 C14 H14 117.5(13)
C15 C14 H14 115.3(13)
C13 C14 H14 111.8(13)
C14 C15 C16 103.00(11)
C14 C15 H15A 110.0(11)
C16 C15 H15A 113.1(11)
C14 C15 H15B 110.9(11)
C16 C15 H15B 114.2(12)
H15A C15 H15B 105.7(17)
C17 C16 C15 103.12(10)
C17 C16 H16A 110.0(11)
C15 C16 H16A 114.7(11)
C17 C16 H16B 112.8(14)
C15 C16 H16B 109.7(14)
H16A C16 H16B 106.7(17)
C20 C17 C16 101.44(11)
C20 C17 C18 101.60(10)
C16 C17 C18 108.13(11)
C20 C17 H17 117.8(10)
C16 C17 H17 116.1(10)
C18 C17 H17 110.3(10)
C19 C18 C17 112.72(10)
C19 C18 C13 104.89(10)
C17 C18 C13 103.53(10)
C19 C18 H18 106.0(11)
C17 C18 H18 113.5(11)
C13 C18 H18 116.0(12)
O1 C19 C6 126.20(12)
O1 C19 C18 125.36(12)
C6 C19 C18 108.44(10)
C17 C20 C14 94.54(10)
C17 C20 H20A 113.7(11)
C14 C20 H20A 111.8(11)
C17 C20 H20B 112.0(10)
C14 C20 H20B 113.8(10)
H20A C20 H20B 110.3(15)
C1 S1 C4 92.12(7)

loop_
_geom_bond_atom_site_label_1
_geom_bond_atom_site_label_2
_geom_bond_distance
C1 C2 1.3718(19)
C1 S1 1.7088(13)
C1 H1 0.93(2)
C2 C3 1.4404(18)
C2 C5 1.4682(16)
C3 C4 1.3596(19)
C3 H3 0.86(2)
C4 S1 1.7199(15)
C4 H4 0.91(2)
C5 C6 1.3535(18)
C5 C13 1.5182(16)
C6 C7 1.4792(17)
C6 C19 1.4879(17)
C7 C12 1.3986(18)
C7 C8 1.4003(18)
C8 C9 1.392(2)
C8 H8 0.927(18)
C9 C10 1.388(2)
C9 H9 1.03(2)
C10 C11 1.393(2)
C10 H10 0.958(18)
C11 C12 1.3921(18)
C11 H11 0.99(2)
C12 H12 0.939(19)
C13 C18 1.5514(17)
C13 C14 1.5543(17)
C13 H13 0.952(18)
C14 C20 1.543(2)
C14 C15 1.5457(18)
C14 H14 0.95(2)
C15 C16 1.565(2)
C15 H15A 0.98(2)
C15 H15B 0.96(2)
C16 C17 1.5459(19)
C16 H16A 0.951(19)
C16 H16B 0.93(2)
C17 C20 1.5394(19)
C17 C18 1.5465(18)
C17 H17 0.934(16)
C18 C19 1.5237(18)
C18 H18 0.93(2)
C19 O1 1.2201(16)
C20 H20A 0.972(19)
C20 H20B 0.903(17)

loop_
_geom_torsion_atom_site_label_1
_geom_torsion_atom_site_label_2
_geom_torsion_atom_site_label_3
_geom_torsion_atom_site_label_4
_geom_torsion
S1 C1 C2 C3 -0.10(15)
S1 C1 C2 C5 -177.64(10)
C1 C2 C3 C4 -1.07(17)
C5 C2 C3 C4 176.42(12)
C2 C3 C4 S1 1.73(15)
C1 C2 C5 C6 -149.61(14)
C3 C2 C5 C6 33.2(2)
C1 C2 C5 C13 34.25(18)
C3 C2 C5 C13 -142.95(13)
C2 C5 C6 C7 6.5(2)
C13 C5 C6 C7 -177.14(12)
C2 C5 C6 C19 -174.23(11)
C13 C5 C6 C19 2.13(14)
C5 C6 C7 C12 49.36(19)
C19 C6 C7 C12 -129.83(13)
C5 C6 C7 C8 -130.13(14)
C19 C6 C7 C8 50.68(17)
C12 C7 C8 C9 -1.6(2)
C6 C7 C8 C9 177.95(13)
C7 C8 C9 C10 1.7(2)
C8 C9 C10 C11 -0.5(2)
C9 C10 C11 C12 -0.7(2)
C10 C11 C12 C7 0.8(2)
C8 C7 C12 C11 0.35(19)
C6 C7 C12 C11 -179.15(12)
C6 C5 C13 C18 -0.28(14)
C2 C5 C13 C18 176.39(11)
C6 C5 C13 C14 -111.52(12)
C2 C5 C13 C14 65.14(14)
C5 C13 C14 C20 78.53(12)
C18 C13 C14 C20 -33.51(12)
C5 C13 C14 C15 -175.28(11)
C18 C13 C14 C15 72.68(12)
C20 C14 C15 C16 35.22(13)
C13 C14 C15 C16 -71.42(13)
C14 C15 C16 C17 0.01(14)
C15 C16 C17 C20 -35.32(13)
C15 C16 C17 C18 71.07(13)
C20 C17 C18 C19 -76.62(13)
C16 C17 C18 C19 177.10(10)
C20 C17 C18 C13 36.16(12)
C16 C17 C18 C13 -70.12(12)
C5 C13 C18 C19 -1.61(12)
C14 C13 C18 C19 116.81(10)
C5 C13 C18 C17 -119.97(10)
C14 C13 C18 C17 -1.55(12)
C5 C6 C19 O1 175.75(12)
C7 C6 C19 O1 -4.93(19)
C5 C6 C19 C18 -3.16(14)
C7 C6 C19 C18 176.16(11)
C17 C18 C19 O1 -64.11(16)
C13 C18 C19 O1 -176.06(12)
C17 C18 C19 C6 114.81(11)
C13 C18 C19 C6 2.86(12)
C16 C17 C20 C14 55.98(12)
C18 C17 C20 C14 -55.47(11)
C15 C14 C20 C17 -56.01(11)
C13 C14 C20 C17 54.56(11)
C2 C1 S1 C4 0.91(11)
C3 C4 S1 C1 -1.53(11)
